data_7221143
loop_
_publ_author_name
'Naicker, Dunesha'
'Friedrich, Holger B.'
'Omondi, Bernard'

_publ_section_title
;
 Cobalt &#x201C;PNP&#x201D; aminodiphosphine complexes as catalysts in the
 oxidation of n-octane.
;
_journal_name_full 'RSC Adv.'
_journal_paper_doi 10.1039/C5RA07365K
_journal_year 2015
_chemical_formula_moiety 'C31 H35 Cl2 Co N P2'
_chemical_formula_sum 'C31 H35 Cl2 Co N P2'
_chemical_formula_weight 613.37
_chemical_name_systematic
;
 ?
;
_space_group_IT_number 14
_symmetry_cell_setting monoclinic
_symmetry_space_group_name_Hall '-P 2ybc'
_symmetry_space_group_name_H-M 'P 1 21/c 1'
_atom_sites_solution_hydrogens geom
_atom_sites_solution_primary direct
_atom_sites_solution_secondary difmap
_audit_conform_dict_location ftp://ftp.iucr.org/pub/cif_core.dic
_audit_conform_dict_name cif_core.dic
_audit_conform_dict_version 2.4
_audit_creation_date 2013-04-15T17:56:03-00:00
_audit_creation_method 'WinGX routine CIF_UPDATE'
_audit_update_record
;
2014-10-08 deposited with the CCDC.
2015-07-08 downloaded from the CCDC.
;
_cell_angle_alpha 90
_cell_angle_beta 95.1650(10)
_cell_angle_gamma 90
_cell_formula_units_Z 4
_cell_length_a 9.1436(3)
_cell_length_b 16.8343(5)
_cell_length_c 19.0478(6)
_cell_measurement_reflns_used 59698
_cell_measurement_temperature 173(2)
_cell_measurement_theta_max 25
_cell_measurement_theta_min 2.15
_cell_volume 2920.05(16)
_computing_cell_refinement 'SAINT-plus (Bruker, 2008)'
_computing_data_collection 'APEX2 (Bruker, 2008)'
_computing_data_reduction 'SAINT-Plus and XPREP (Bruker, 2008)'
_computing_molecular_graphics 'ORTEP3 (Farrugia, 2012)'
_computing_publication_material 'WinGX (Farrugia, 2012)'
_computing_structure_refinement 'SHELXL-97 (Sheldrick, 2008)'
_computing_structure_solution 'SHELXS-97 (Sheldrick, 2008)'
_diffrn_ambient_temperature 173(2)
_diffrn_measured_fraction_theta_full 1
_diffrn_measured_fraction_theta_max 1
_diffrn_measurement_device_type 'Bruker Smart ApexII CCD'
_diffrn_measurement_method '\f and \w scans'
_diffrn_radiation_monochromator graphite
_diffrn_radiation_type MoK\a
_diffrn_radiation_wavelength 0.71073
_diffrn_reflns_av_R_equivalents 0.0314
_diffrn_reflns_av_unetI/netI 0.017
_diffrn_reflns_limit_h_max 10
_diffrn_reflns_limit_h_min -10
_diffrn_reflns_limit_k_max 20
_diffrn_reflns_limit_k_min -20
_diffrn_reflns_limit_l_max 22
_diffrn_reflns_limit_l_min -22
_diffrn_reflns_number 59698
_diffrn_reflns_theta_full 25
_diffrn_reflns_theta_max 25
_diffrn_reflns_theta_min 2.15
_diffrn_standards_decay_% 0
_diffrn_standards_interval_count 0
_diffrn_standards_interval_time 0
_diffrn_standards_number 0
_exptl_absorpt_coefficient_mu 0.902
_exptl_absorpt_correction_T_max 0.9073
_exptl_absorpt_correction_T_min 0.8473
_exptl_absorpt_correction_type multi-scan
_exptl_absorpt_process_details 'SADABS (Bruker, 2008)'
_exptl_crystal_colour blue
_exptl_crystal_density_diffrn 1.395
_exptl_crystal_density_method 'not measured'
_exptl_crystal_description block
_exptl_crystal_F_000 1276
_exptl_crystal_size_max 0.19
_exptl_crystal_size_mid 0.11
_exptl_crystal_size_min 0.11
_refine_diff_density_max 0.364
_refine_diff_density_min -0.268
_refine_diff_density_rms 0.045
_refine_ls_extinction_method none
_refine_ls_goodness_of_fit_ref 1.025
_refine_ls_hydrogen_treatment constr
_refine_ls_matrix_type full
_refine_ls_number_parameters 336
_refine_ls_number_reflns 5132
_refine_ls_number_restraints 0
_refine_ls_restrained_S_all 1.025
_refine_ls_R_factor_all 0.0301
_refine_ls_R_factor_gt 0.0229
_refine_ls_shift/su_max 0.002
_refine_ls_shift/su_mean 0
_refine_ls_structure_factor_coef Fsqd
_refine_ls_weighting_details 'calc w=1/[\s^2^(Fo^2^)+(0.0162P)^2^+2.4653P] where P=(Fo^2^+2Fc^2^)/3'
_refine_ls_weighting_scheme calc
_refine_ls_wR_factor_gt 0.0496
_refine_ls_wR_factor_ref 0.0534
_reflns_number_gt 4473
_reflns_number_total 5132
_reflns_threshold_expression >2sigma(I)
_cod_data_source_file c5ra07365k2.cif
_cod_data_source_block compound_2c
_cod_original_sg_symbol_H-M P21/c
_cod_database_code 7221143

loop_
_symmetry_equiv_pos_as_xyz
'x, y, z'
'-x, y+1/2, -z+1/2'
'-x, -y, -z'
'x, -y-1/2, z-1/2'

loop_
_atom_site_label
_atom_site_type_symbol
_atom_site_fract_x
_atom_site_fract_y
_atom_site_fract_z
_atom_site_U_iso_or_equiv
_atom_site_adp_type
_atom_site_occupancy
_atom_site_symmetry_multiplicity
_atom_site_calc_flag
_atom_site_refinement_flags
C1 C -0.25201(18) 0.33494(10) 0.25449(9) 0.0185(4) Uani 1 1 d .
H1A H -0.2445 0.2936 0.2916 0.022 Uiso 1 1 calc R
H1B H -0.3498 0.3601 0.2548 0.022 Uiso 1 1 calc R
C2 C -0.24254(18) 0.29478(10) 0.18333(9) 0.0183(4) Uani 1 1 d .
H2A H -0.3114 0.2493 0.1796 0.022 Uiso 1 1 calc R
H2B H -0.2752 0.333 0.1456 0.022 Uiso 1 1 calc R
C3 C -0.08749(19) 0.24432(11) 0.09567(9) 0.0209(4) Uani 1 1 d .
H3 H 0.0093 0.2175 0.0927 0.025 Uiso 1 1 calc R
C4 C -0.2053(2) 0.18574(11) 0.06567(10) 0.0275(4) Uani 1 1 d .
H4A H -0.2058 0.1391 0.0964 0.041 Uiso 1 1 calc R
H4B H -0.1838 0.1692 0.0184 0.041 Uiso 1 1 calc R
H4C H -0.3018 0.2115 0.063 0.041 Uiso 1 1 calc R
C5 C -0.0859(2) 0.31859(12) 0.05033(10) 0.0305(5) Uani 1 1 d .
H5A H -0.1808 0.3457 0.05 0.046 Uiso 1 1 calc R
H5B H -0.0683 0.3037 0.0021 0.046 Uiso 1 1 calc R
H5C H -0.0076 0.3542 0.0697 0.046 Uiso 1 1 calc R
C6 C -0.05032(18) 0.20072(10) 0.21911(9) 0.0186(4) Uani 1 1 d .
H6A H -0.1053 0.1523 0.2034 0.022 Uiso 1 1 calc R
H6B H -0.0774 0.2142 0.2668 0.022 Uiso 1 1 calc R
C7 C 0.11453(18) 0.18264(10) 0.22340(9) 0.0195(4) Uani 1 1 d .
H7A H 0.1384 0.1602 0.1778 0.023 Uiso 1 1 calc R
H7B H 0.1377 0.1418 0.2601 0.023 Uiso 1 1 calc R
C8 C 0.30010(18) 0.30571(10) 0.16272(9) 0.0179(4) Uani 1 1 d .
C9 C 0.35402(18) 0.38307(11) 0.16249(9) 0.0209(4) Uani 1 1 d .
H9 H 0.3461 0.4163 0.2023 0.025 Uiso 1 1 calc R
C10 C 0.4190(2) 0.41189(12) 0.10475(10) 0.0272(4) Uani 1 1 d .
H10 H 0.4544 0.465 0.1047 0.033 Uiso 1 1 calc R
C11 C 0.4325(2) 0.36343(13) 0.04710(10) 0.0303(5) Uani 1 1 d .
H11 H 0.4795 0.3827 0.008 0.036 Uiso 1 1 calc R
C12 C 0.3778(2) 0.28726(13) 0.04627(10) 0.0304(5) Uani 1 1 d .
H12 H 0.3853 0.2545 0.0062 0.036 Uiso 1 1 calc R
C13 C 0.31196(19) 0.25822(12) 0.10362(9) 0.0245(4) Uani 1 1 d .
H13 H 0.2746 0.2055 0.1027 0.029 Uiso 1 1 calc R
C14 C 0.39785(18) 0.22582(10) 0.28843(9) 0.0171(4) Uani 1 1 d .
C15 C 0.45540(18) 0.25609(11) 0.35330(9) 0.0201(4) Uani 1 1 d .
H15 H 0.4081 0.2993 0.374 0.024 Uiso 1 1 calc R
C16 C 0.58181(19) 0.22330(11) 0.38770(10) 0.0253(4) Uani 1 1 d .
H16 H 0.6206 0.2442 0.4318 0.03 Uiso 1 1 calc R
C17 C 0.6510(2) 0.16054(12) 0.35792(10) 0.0277(4) Uani 1 1 d .
H17 H 0.7371 0.1382 0.3817 0.033 Uiso 1 1 calc R
C18 C 0.59533(19) 0.13000(11) 0.29345(10) 0.0256(4) Uani 1 1 d .
H18 H 0.6431 0.0867 0.2731 0.031 Uiso 1 1 calc R
C19 C 0.46947(19) 0.16284(10) 0.25867(9) 0.0215(4) Uani 1 1 d .
H19 H 0.432 0.1422 0.2142 0.026 Uiso 1 1 calc R
C20 C -0.18321(18) 0.46690(10) 0.34830(9) 0.0173(4) Uani 1 1 d .
C21 C -0.3303(2) 0.46750(12) 0.36187(10) 0.0288(4) Uani 1 1 d .
H21 H -0.4003 0.4385 0.3322 0.035 Uiso 1 1 calc R
C22 C -0.3753(2) 0.51025(13) 0.41846(10) 0.0331(5) Uani 1 1 d .
H22 H -0.476 0.5104 0.4271 0.04 Uiso 1 1 calc R
C23 C -0.2750(2) 0.55250(11) 0.46217(9) 0.0251(4) Uani 1 1 d .
H23 H -0.3061 0.5809 0.5013 0.03 Uiso 1 1 calc R
C24 C -0.1288(2) 0.55321(10) 0.44870(9) 0.0217(4) Uani 1 1 d .
H24 H -0.0595 0.583 0.4781 0.026 Uiso 1 1 calc R
C25 C -0.08353(19) 0.51061(10) 0.39243(9) 0.0198(4) Uani 1 1 d .
H25 H 0.0172 0.5112 0.3837 0.024 Uiso 1 1 calc R
C26 C -0.12505(18) 0.47603(10) 0.20090(8) 0.0165(4) Uani 1 1 d .
C27 C -0.25720(19) 0.51234(10) 0.17786(9) 0.0205(4) Uani 1 1 d .
H27 H -0.3414 0.5038 0.2027 0.025 Uiso 1 1 calc R
C28 C -0.2668(2) 0.56078(11) 0.11900(9) 0.0245(4) Uani 1 1 d .
H28 H -0.3572 0.586 0.1039 0.029 Uiso 1 1 calc R
C29 C -0.1452(2) 0.57270(11) 0.08193(9) 0.0257(4) Uani 1 1 d .
H29 H -0.1522 0.6058 0.0413 0.031 Uiso 1 1 calc R
C30 C -0.0135(2) 0.53627(11) 0.10424(10) 0.0270(4) Uani 1 1 d .
H30 H 0.0699 0.5439 0.0787 0.032 Uiso 1 1 calc R
C31 C -0.00305(19) 0.48859(11) 0.16382(9) 0.0232(4) Uani 1 1 d .
H31 H 0.088 0.4644 0.1794 0.028 Uiso 1 1 calc R
N1 N -0.09518(15) 0.26599(8) 0.17102(7) 0.0167(3) Uani 1 1 d .
P1 P -0.11138(5) 0.41025(3) 0.27690(2) 0.01519(10) Uani 1 1 d .
P2 P 0.23091(5) 0.26965(3) 0.24385(2) 0.01543(10) Uani 1 1 d .
Cl1 Cl 0.27626(5) 0.46721(3) 0.33165(2) 0.02345(10) Uani 1 1 d .
Cl2 Cl 0.08095(5) 0.29214(3) 0.41103(2) 0.02629(11) Uani 1 1 d .
Co1 Co 0.12467(2) 0.363083(13) 0.317119(11) 0.01516(7) Uani 1 1 d .

loop_
_atom_site_aniso_label
_atom_site_aniso_U_11
_atom_site_aniso_U_22
_atom_site_aniso_U_33
_atom_site_aniso_U_23
_atom_site_aniso_U_13
_atom_site_aniso_U_12
C1 0.0157(8) 0.0184(9) 0.0218(9) 0.0003(7) 0.0043(7) -0.0004(7)
C2 0.0151(8) 0.0189(9) 0.0208(9) -0.0017(7) 0.0005(7) -0.0013(7)
C3 0.0217(9) 0.0227(9) 0.0184(9) -0.0033(7) 0.0027(7) 0.0026(8)
C4 0.0287(10) 0.0302(11) 0.0224(10) -0.0052(8) -0.0042(8) 0.0013(9)
C5 0.0427(12) 0.0301(11) 0.0199(10) 0.0013(8) 0.0090(9) 0.0026(9)
C6 0.0185(9) 0.0177(9) 0.0192(9) 0.0012(7) 0.0005(7) -0.0031(7)
C7 0.0198(9) 0.0163(9) 0.0220(9) -0.0009(7) 0.0000(7) -0.0002(7)
C8 0.0131(8) 0.0245(9) 0.0161(8) 0.0014(7) 0.0005(7) 0.0026(7)
C9 0.0177(9) 0.0252(10) 0.0195(9) 0.0008(7) -0.0001(7) 0.0015(8)
C10 0.0227(10) 0.0332(11) 0.0255(10) 0.0095(8) 0.0002(8) -0.0028(8)
C11 0.0220(10) 0.0523(14) 0.0166(9) 0.0099(9) 0.0015(8) -0.0010(9)
C12 0.0252(10) 0.0495(13) 0.0166(9) -0.0070(9) 0.0020(8) 0.0012(9)
C13 0.0220(9) 0.0305(10) 0.0210(9) -0.0043(8) 0.0018(8) -0.0006(8)
C14 0.0143(8) 0.0189(9) 0.0185(9) 0.0034(7) 0.0040(7) -0.0015(7)
C15 0.0181(9) 0.0240(10) 0.0185(9) 0.0015(7) 0.0042(7) -0.0004(7)
C16 0.0206(9) 0.0351(11) 0.0199(9) 0.0051(8) -0.0006(7) -0.0037(8)
C17 0.0171(9) 0.0340(11) 0.0319(11) 0.0139(9) 0.0022(8) 0.0036(8)
C18 0.0208(9) 0.0223(10) 0.0350(11) 0.0056(8) 0.0098(8) 0.0054(8)
C19 0.0207(9) 0.0223(9) 0.0222(9) 0.0006(8) 0.0059(7) -0.0008(8)
C20 0.0197(9) 0.0167(9) 0.0155(8) 0.0023(7) 0.0021(7) 0.0028(7)
C21 0.0206(9) 0.0399(12) 0.0259(10) -0.0116(9) 0.0024(8) -0.0023(9)
C22 0.0214(10) 0.0485(13) 0.0308(11) -0.0115(10) 0.0102(8) -0.0002(9)
C23 0.0309(10) 0.0269(10) 0.0181(9) -0.0045(8) 0.0056(8) 0.0038(8)
C24 0.0269(10) 0.0181(9) 0.0195(9) -0.0007(7) -0.0020(8) 0.0008(8)
C25 0.0184(9) 0.0183(9) 0.0227(9) 0.0014(7) 0.0018(7) 0.0017(7)
C26 0.0205(9) 0.0136(8) 0.0152(8) -0.0023(7) 0.0001(7) -0.0022(7)
C27 0.0205(9) 0.0217(9) 0.0192(9) -0.0021(7) 0.0018(7) 0.0016(8)
C28 0.0270(10) 0.0223(10) 0.0232(10) 0.0017(8) -0.0037(8) 0.0044(8)
C29 0.0348(11) 0.0214(10) 0.0199(9) 0.0053(8) -0.0028(8) -0.0052(8)
C30 0.0251(10) 0.0314(11) 0.0250(10) 0.0048(8) 0.0046(8) -0.0088(9)
C31 0.0180(9) 0.0257(10) 0.0258(10) 0.0028(8) 0.0010(7) -0.0005(8)
N1 0.0157(7) 0.0172(7) 0.0174(7) -0.0007(6) 0.0020(6) 0.0008(6)
P1 0.0141(2) 0.0165(2) 0.0149(2) -0.00001(17) 0.00157(17) 0.00020(17)
P2 0.0148(2) 0.0165(2) 0.0150(2) -0.00075(17) 0.00132(17) 0.00046(18)
Cl1 0.0204(2) 0.0236(2) 0.0265(2) -0.00588(18) 0.00333(18) -0.00536(18)
Cl2 0.0348(3) 0.0254(2) 0.0196(2) 0.00538(18) 0.00774(19) 0.0031(2)
Co1 0.01486(12) 0.01616(12) 0.01448(12) -0.00036(9) 0.00146(9) 0.00027(9)

loop_
_atom_type_symbol
_atom_type_description
_atom_type_scat_dispersion_real
_atom_type_scat_dispersion_imag
_atom_type_scat_source
C C 0.0033 0.0016 'International Tables Vol C Tables 4.2.6.8 and 6.1.1.4'
H H 0 0 'International Tables Vol C Tables 4.2.6.8 and 6.1.1.4'
N N 0.0061 0.0033 'International Tables Vol C Tables 4.2.6.8 and 6.1.1.4'
P P 0.1023 0.0942 'International Tables Vol C Tables 4.2.6.8 and 6.1.1.4'
Cl Cl 0.1484 0.1585 'International Tables Vol C Tables 4.2.6.8 and 6.1.1.4'
Co Co 0.3494 0.9721 'International Tables Vol C Tables 4.2.6.8 and 6.1.1.4'

loop_
_geom_angle_atom_site_label_1
_geom_angle_atom_site_label_2
_geom_angle_atom_site_label_3
_geom_angle
C2 C1 P1 114.84(11)
C2 C1 H1A 108.6
P1 C1 H1A 108.6
C2 C1 H1B 108.6
P1 C1 H1B 108.6
H1A C1 H1B 107.5
N1 C2 C1 114.47(13)
N1 C2 H2A 108.6
C1 C2 H2A 108.6
N1 C2 H2B 108.6
C1 C2 H2B 108.6
H2A C2 H2B 107.6
N1 C3 C5 110.48(14)
N1 C3 C4 115.12(14)
C5 C3 C4 111.07(15)
N1 C3 H3 106.5
C5 C3 H3 106.5
C4 C3 H3 106.5
C3 C4 H4A 109.5
C3 C4 H4B 109.5
H4A C4 H4B 109.5
C3 C4 H4C 109.5
H4A C4 H4C 109.5
H4B C4 H4C 109.5
C3 C5 H5A 109.5
C3 C5 H5B 109.5
H5A C5 H5B 109.5
C3 C5 H5C 109.5
H5A C5 H5C 109.5
H5B C5 H5C 109.5
N1 C6 C7 113.63(14)
N1 C6 H6A 108.8
C7 C6 H6A 108.8
N1 C6 H6B 108.8
C7 C6 H6B 108.8
H6A C6 H6B 107.7
C6 C7 P2 113.72(12)
C6 C7 H7A 108.8
P2 C7 H7A 108.8
C6 C7 H7B 108.8
P2 C7 H7B 108.8
H7A C7 H7B 107.7
C9 C8 C13 118.74(16)
C9 C8 P2 117.61(13)
C13 C8 P2 123.46(14)
C10 C9 C8 120.52(17)
C10 C9 H9 119.7
C8 C9 H9 119.7
C11 C10 C9 119.97(18)
C11 C10 H10 120
C9 C10 H10 120
C12 C11 C10 120.06(17)
C12 C11 H11 120
C10 C11 H11 120
C11 C12 C13 120.25(18)
C11 C12 H12 119.9
C13 C12 H12 119.9
C12 C13 C8 120.44(18)
C12 C13 H13 119.8
C8 C13 H13 119.8
C19 C14 C15 119.00(16)
C19 C14 P2 121.33(13)
C15 C14 P2 119.67(13)
C16 C15 C14 120.23(17)
C16 C15 H15 119.9
C14 C15 H15 119.9
C17 C16 C15 120.19(17)
C17 C16 H16 119.9
C15 C16 H16 119.9
C16 C17 C18 120.22(17)
C16 C17 H17 119.9
C18 C17 H17 119.9
C17 C18 C19 119.83(17)
C17 C18 H18 120.1
C19 C18 H18 120.1
C18 C19 C14 120.53(17)
C18 C19 H19 119.7
C14 C19 H19 119.7
C21 C20 C25 118.34(16)
C21 C20 P1 123.98(13)
C25 C20 P1 117.67(13)
C22 C21 C20 120.43(17)
C22 C21 H21 119.8
C20 C21 H21 119.8
C23 C22 C21 120.56(18)
C23 C22 H22 119.7
C21 C22 H22 119.7
C22 C23 C24 119.56(17)
C22 C23 H23 120.2
C24 C23 H23 120.2
C23 C24 C25 120.05(17)
C23 C24 H24 120
C25 C24 H24 120
C24 C25 C20 121.06(16)
C24 C25 H25 119.5
C20 C25 H25 119.5
C31 C26 C27 119.20(16)
C31 C26 P1 119.79(13)
C27 C26 P1 120.99(13)
C28 C27 C26 120.35(17)
C28 C27 H27 119.8
C26 C27 H27 119.8
C27 C28 C29 120.27(17)
C27 C28 H28 119.9
C29 C28 H28 119.9
C30 C29 C28 119.72(17)
C30 C29 H29 120.1
C28 C29 H29 120.1
C29 C30 C31 120.14(17)
C29 C30 H30 119.9
C31 C30 H30 119.9
C30 C31 C26 120.32(17)
C30 C31 H31 119.8
C26 C31 H31 119.8
C6 N1 C2 110.89(13)
C6 N1 C3 112.59(13)
C2 N1 C3 110.97(13)
C26 P1 C1 103.88(8)
C26 P1 C20 105.71(7)
C1 P1 C20 104.05(8)
C26 P1 Co1 117.28(6)
C1 P1 Co1 116.45(6)
C20 P1 Co1 108.22(6)
C8 P2 C7 108.96(8)
C8 P2 C14 100.86(7)
C7 P2 C14 102.71(8)
C8 P2 Co1 118.02(6)
C7 P2 Co1 113.28(6)
C14 P2 Co1 111.27(6)
Cl2 Co1 Cl1 118.501(19)
Cl2 Co1 P1 102.530(18)
Cl1 Co1 P1 108.346(18)
Cl2 Co1 P2 103.357(18)
Cl1 Co1 P2 108.116(18)
P1 Co1 P2 116.322(17)

loop_
_geom_bond_atom_site_label_1
_geom_bond_atom_site_label_2
_geom_bond_distance
C1 C2 1.524(2)
C1 P1 1.8287(17)
C1 H1A 0.99
C1 H1B 0.99
C2 N1 1.470(2)
C2 H2A 0.99
C2 H2B 0.99
C3 N1 1.489(2)
C3 C5 1.520(3)
C3 C4 1.533(2)
C3 H3 1
C4 H4A 0.98
C4 H4B 0.98
C4 H4C 0.98
C5 H5A 0.98
C5 H5B 0.98
C5 H5C 0.98
C6 N1 1.465(2)
C6 C7 1.533(2)
C6 H6A 0.99
C6 H6B 0.99
C7 P2 1.8317(17)
C7 H7A 0.99
C7 H7B 0.99
C8 C9 1.393(2)
C8 C13 1.393(2)
C8 P2 1.8256(17)
C9 C10 1.384(3)
C9 H9 0.95
C10 C11 1.382(3)
C10 H10 0.95
C11 C12 1.376(3)
C11 H11 0.95
C12 C13 1.383(3)
C12 H12 0.95
C13 H13 0.95
C14 C19 1.393(2)
C14 C15 1.395(2)
C14 P2 1.8337(17)
C15 C16 1.391(2)
C15 H15 0.95
C16 C17 1.379(3)
C16 H16 0.95
C17 C18 1.385(3)
C17 H17 0.95
C18 C19 1.390(3)
C18 H18 0.95
C19 H19 0.95
C20 C21 1.392(2)
C20 C25 1.393(2)
C20 P1 1.8307(17)
C21 C22 1.389(3)
C21 H21 0.95
C22 C23 1.379(3)
C22 H22 0.95
C23 C24 1.383(3)
C23 H23 0.95
C24 C25 1.384(2)
C24 H24 0.95
C25 H25 0.95
C26 C31 1.389(2)
C26 C27 1.390(2)
C26 P1 1.8180(17)
C27 C28 1.383(2)
C27 H27 0.95
C28 C29 1.384(3)
C28 H28 0.95
C29 C30 1.384(3)
C29 H29 0.95
C30 C31 1.386(3)
C30 H30 0.95
C31 H31 0.95
P1 Co1 2.3618(5)
P2 Co1 2.3684(5)
Cl1 Co1 2.2363(5)
Cl2 Co1 2.2169(5)

loop_
_geom_torsion_atom_site_label_1
_geom_torsion_atom_site_label_2
_geom_torsion_atom_site_label_3
_geom_torsion_atom_site_label_4
_geom_torsion
P1 C1 C2 N1 48.87(18)
N1 C6 C7 P2 53.12(17)
C13 C8 C9 C10 -0.4(3)
P2 C8 C9 C10 174.70(13)
C8 C9 C10 C11 -0.8(3)
C9 C10 C11 C12 1.7(3)
C10 C11 C12 C13 -1.4(3)
C11 C12 C13 C8 0.1(3)
C9 C8 C13 C12 0.8(3)
P2 C8 C13 C12 -174.02(14)
C19 C14 C15 C16 -0.4(2)
P2 C14 C15 C16 179.91(13)
C14 C15 C16 C17 -0.1(3)
C15 C16 C17 C18 0.3(3)
C16 C17 C18 C19 0.1(3)
C17 C18 C19 C14 -0.6(3)
C15 C14 C19 C18 0.8(3)
P2 C14 C19 C18 -179.56(13)
C25 C20 C21 C22 -0.5(3)
P1 C20 C21 C22 178.07(16)
C20 C21 C22 C23 -0.2(3)
C21 C22 C23 C24 1.0(3)
C22 C23 C24 C25 -1.1(3)
C23 C24 C25 C20 0.4(3)
C21 C20 C25 C24 0.4(3)
P1 C20 C25 C24 -178.24(13)
C31 C26 C27 C28 -0.4(3)
P1 C26 C27 C28 -178.50(13)
C26 C27 C28 C29 0.9(3)
C27 C28 C29 C30 -0.4(3)
C28 C29 C30 C31 -0.6(3)
C29 C30 C31 C26 1.0(3)
C27 C26 C31 C30 -0.5(3)
P1 C26 C31 C30 177.59(14)
C7 C6 N1 C2 -164.53(14)
C7 C6 N1 C3 70.47(18)
C1 C2 N1 C6 66.73(18)
C1 C2 N1 C3 -167.35(14)
C5 C3 N1 C6 -161.65(14)
C4 C3 N1 C6 71.55(18)
C5 C3 N1 C2 73.38(18)
C4 C3 N1 C2 -53.42(19)
C31 C26 P1 C1 -122.09(14)
C27 C26 P1 C1 55.98(15)
C31 C26 P1 C20 128.68(14)
C27 C26 P1 C20 -53.25(15)
C31 C26 P1 Co1 7.99(16)
C27 C26 P1 Co1 -173.94(12)
C2 C1 P1 C26 52.73(14)
C2 C1 P1 C20 163.18(12)
C2 C1 P1 Co1 -77.84(13)
C21 C20 P1 C26 89.56(17)
C25 C20 P1 C26 -91.84(14)
C21 C20 P1 C1 -19.55(18)
C25 C20 P1 C1 159.05(13)
C21 C20 P1 Co1 -144.01(15)
C25 C20 P1 Co1 34.59(14)
C9 C8 P2 C7 161.70(13)
C13 C8 P2 C7 -23.42(17)
C9 C8 P2 C14 -90.67(14)
C13 C8 P2 C14 84.21(15)
C9 C8 P2 Co1 30.69(15)
C13 C8 P2 Co1 -154.43(13)
C6 C7 P2 C8 -101.48(13)
C6 C7 P2 C14 152.16(12)
C6 C7 P2 Co1 32.04(14)
C19 C14 P2 C8 -61.46(15)
C15 C14 P2 C8 118.20(14)
C19 C14 P2 C7 51.02(15)
C15 C14 P2 C7 -129.32(14)
C19 C14 P2 Co1 172.52(12)
C15 C14 P2 Co1 -7.82(15)
C26 P1 Co1 Cl2 177.51(6)
C1 P1 Co1 Cl2 -58.56(6)
C20 P1 Co1 Cl2 58.14(6)
C26 P1 Co1 Cl1 51.45(6)
C1 P1 Co1 Cl1 175.38(6)
C20 P1 Co1 Cl1 -67.92(6)
C26 P1 Co1 P2 -70.53(6)
C1 P1 Co1 P2 53.41(6)
C20 P1 Co1 P2 170.10(6)
C8 P2 Co1 Cl2 -174.54(6)
C7 P2 Co1 Cl2 56.44(6)
C14 P2 Co1 Cl2 -58.68(6)
C8 P2 Co1 Cl1 -48.12(6)
C7 P2 Co1 Cl1 -177.14(6)
C14 P2 Co1 Cl1 67.74(6)
C8 P2 Co1 P1 73.97(6)
C7 P2 Co1 P1 -55.04(6)
C14 P2 Co1 P1 -170.17(6)
